data_7713947
loop_
_publ_author_name
'Song, Xue-Qin'
'Song, Fu-Qiang'
'Zhang, Pei'
'Li, Juan'

_publ_section_title
;
 A Lanthanide Luminescence Sensor for Detection of 4-nitrophenol in
 Aqueous Media
;
_journal_name_full 'Dalton Transactions'
_journal_paper_doi 10.1039/D3DT02413J
_journal_year 2023
_chemical_formula_moiety 'C40 H42 N8 O20 Tb2'
_chemical_formula_sum 'C40 H42 N8 O20 Tb2'
_chemical_formula_weight 1272.65
_space_group_crystal_system monoclinic
_space_group_IT_number 14
_space_group_name_Hall '-P 2yn'
_space_group_name_H-M_alt 'P 1 21/n 1'
_atom_sites_solution_hydrogens geom
_audit_creation_date 2019-12-31
_audit_creation_method
;
Olex2 1.2
(compiled 2018.05.29 svn.r3508 for OlexSys, GUI svn.r5506)
;
_audit_update_record
;
2022-05-11 deposited with the CCDC.	2023-09-12 downloaded from the CCDC.
;
_cell_angle_alpha 90
_cell_angle_beta 99.222(4)
_cell_angle_gamma 90
_cell_formula_units_Z 4
_cell_length_a 15.0020(5)
_cell_length_b 15.5597(5)
_cell_length_c 24.3406(9)
_cell_measurement_reflns_used 4749
_cell_measurement_temperature 173.20(10)
_cell_measurement_theta_max 70.4340
_cell_measurement_theta_min 4.6320
_cell_volume 5608.3(3)
_computing_cell_refinement 'CrysAlisPro 1.171.38.43f (Rigaku OD, 2015)'
_computing_data_collection 'CrysAlisPro 1.171.38.43f (Rigaku OD, 2015)'
_computing_data_reduction 'CrysAlisPro 1.171.38.43f (Rigaku OD, 2015)'
_computing_molecular_graphics 'Olex2 (Dolomanov et al., 2009)'
_computing_publication_material 'Olex2 (Dolomanov et al., 2009)'
_computing_structure_refinement 'ShelXL (Sheldrick, 2015)'
_diffrn_ambient_environment N~2~
_diffrn_ambient_temperature 173.20(10)
_diffrn_detector 'CCD plate'
_diffrn_detector_area_resol_mean 16.0733
_diffrn_detector_type Eos
_diffrn_measured_fraction_theta_full 0.999
_diffrn_measured_fraction_theta_max 0.976
_diffrn_measurement_details
;
List of Runs (angles in degrees, time in seconds):

  # Type    Start    End  Width  t~exp~   \w     \q     \k     \f   Frames
#--------------------------------------------------------------------------
  1  \w    -15.00  12.00   1.00    2.00    --    0.00  57.00  60.00   27
  2  \w     20.00  60.00   1.00    2.00    --    0.00  57.00  60.00   40
  3  \w    -10.00  87.00   1.00    3.00    --   56.00 -38.00   0.00   97
  4  \w     40.00  99.00   1.00    3.00    --   56.00 -99.00  90.00   59
  5  \w     49.00 106.00   1.00    5.00    --  112.00 -50.00 150.00   57
  6  \w     47.00 136.00   1.00    5.00    --  112.00 -38.00   0.00   89
  7  \w     64.00 116.00   1.00    5.00    --  112.00-111.00 -90.00   52
  8  \w     41.00 106.00   1.00    5.00    --  112.00 -38.00-150.00   65
  9  \w     91.00 162.00   1.00    5.00    --  112.00  25.00-180.00   71
 10  \w    104.00 177.00   1.00    5.00    --  112.00 111.00-180.00   73
 11  \w     68.00 148.00   1.00    5.00    --  112.00 178.00 -90.00   80
 12  \w     70.00 125.00   1.00    5.00    --  112.00 178.00 120.00   55
 13  \w     25.00  86.00   1.00    3.00    --   56.00  77.00-150.00   61
 14  \w     35.00 126.00   1.00    3.00    --   56.00  38.00-180.00   91
 15  \w    -21.00  32.00   1.00    2.00    --    0.00 -77.00 150.00   53
 16  \w    -72.00 -29.00   1.00    2.00    --    0.00 -77.00 150.00   43
;
_diffrn_measurement_device 'four-circle diffractometer'
_diffrn_measurement_device_type 'SuperNova, Dual, Cu at zero, Eos'
_diffrn_measurement_method '\w scans'
_diffrn_orient_matrix_type 'CrysAlisPro convention (1999,Acta A55,543-557)'
_diffrn_orient_matrix_UB_11 0.0775438000
_diffrn_orient_matrix_UB_12 0.0141438000
_diffrn_orient_matrix_UB_13 0.0488791000
_diffrn_orient_matrix_UB_21 -0.0690202000
_diffrn_orient_matrix_UB_22 0.0251841000
_diffrn_orient_matrix_UB_23 0.0376912000
_diffrn_orient_matrix_UB_31 -0.0066901000
_diffrn_orient_matrix_UB_32 -0.0946980000
_diffrn_orient_matrix_UB_33 0.0174166000
_diffrn_radiation_monochromator mirror
_diffrn_radiation_probe x-ray
_diffrn_radiation_type CuK\a
_diffrn_radiation_wavelength 1.54184
_diffrn_reflns_av_R_equivalents 0.0463
_diffrn_reflns_av_unetI/netI 0.0725
_diffrn_reflns_Laue_measured_fraction_full 0.999
_diffrn_reflns_Laue_measured_fraction_max 0.976
_diffrn_reflns_limit_h_max 18
_diffrn_reflns_limit_h_min -18
_diffrn_reflns_limit_k_max 13
_diffrn_reflns_limit_k_min -18
_diffrn_reflns_limit_l_max 29
_diffrn_reflns_limit_l_min -24
_diffrn_reflns_number 20418
_diffrn_reflns_point_group_measured_fraction_full 0.999
_diffrn_reflns_point_group_measured_fraction_max 0.976
_diffrn_reflns_theta_full 67.684
_diffrn_reflns_theta_max 71.077
_diffrn_reflns_theta_min 3.679
_diffrn_source 'micro-focus sealed X-ray tube'
_diffrn_source_type 'SuperNova (Cu) X-ray Source'
_exptl_absorpt_coefficient_mu 12.873
_exptl_absorpt_correction_T_max 1.00000
_exptl_absorpt_correction_T_min 0.44845
_exptl_absorpt_correction_type multi-scan
_exptl_absorpt_process_details
;
CrysAlisPro 1.171.38.43f (Rigaku Oxford Diffraction, 2015)
Empirical absorption correction using spherical harmonics,
 implemented in SCALE3 ABSPACK scaling algorithm.
;
_exptl_crystal_colour colorless
_exptl_crystal_density_diffrn 1.507
_exptl_crystal_description block
_exptl_crystal_F_000 2512
_exptl_crystal_size_max 0.20
_exptl_crystal_size_mid 0.18
_exptl_crystal_size_min 0.16
_refine_diff_density_max 3.649
_refine_diff_density_min -1.180
_refine_diff_density_rms 0.121
_refine_ls_extinction_method none
_refine_ls_goodness_of_fit_ref 1.021
_refine_ls_hydrogen_treatment constr
_refine_ls_matrix_type full
_refine_ls_number_parameters 631
_refine_ls_number_reflns 10602
_refine_ls_number_restraints 7
_refine_ls_restrained_S_all 1.023
_refine_ls_R_factor_all 0.0697
_refine_ls_R_factor_gt 0.0483
_refine_ls_shift/su_max 0.001
_refine_ls_shift/su_mean 0.000
_refine_ls_structure_factor_coef Fsqd
_refine_ls_weighting_details 'w=1/[\s^2^(Fo^2^)+(0.0571P)^2^] where P=(Fo^2^+2Fc^2^)/3'
_refine_ls_weighting_scheme calc
_refine_ls_wR_factor_gt 0.1162
_refine_ls_wR_factor_ref 0.1307
_reflns_Friedel_coverage 0.000
_reflns_number_gt 8024
_reflns_number_total 10602
_reflns_threshold_expression 'I > 2\s(I)'
_cod_data_source_file d3dt02413j2.cif
_cod_data_source_block songfq_s3_sq
_cod_database_code 7713947
_shelx_shelxl_version_number 2014/7
_shelx_space_group_comment
;
The symmetry employed for this shelxl refinement is uniquely defined
by the following loop, which should always be used as a source of
symmetry information in preference to the above space-group names.
They are only intended as comments.
;
_reflns_odcompleteness_completeness 99.91
_reflns_odcompleteness_iscentric 1
_reflns_odcompleteness_theta 66.97
_olex2_refinement_description
;
1. Fixed Uiso
 At 1.2 times of:
  All C(H) groups, All C(H,H) groups, All N(H) groups
2. Rigid bond restraints
 N5, C34
 with sigma for 1-2 distances of 0.01 and sigma for 1-3 distances of 0.02
3. Uiso/Uaniso restraints and constraints
Uanis(N5) \\sim Ueq: with sigma of 0.005 and sigma for terminal atoms of 0.01
4.a Secondary CH2 refined with riding coordinates:
 C33(H33A,H33B), C31(H31A,H31B), C30(H30A,H30B), C32(H32A,H32B), C12(H12A,
 H12B), C13(H13A,H13B), C11(H11A,H11B), C28(H28A,H28B), C8(H8A,H8B), C10(H10A,
 H10B), C9(H9A,H9B), C29(H29A,H29B)
4.b Aromatic/amide H refined with riding coordinates:
 N1(H1), C34(H34), N4(H4), C36(H36), C25(H25), C14(H14), C24(H24), C16(H16),
 C22(H22), C2(H2), C39(H39), C19(H19), C4(H4A), C5(H5), C3(H3), C38(H38),
 C18(H18), C23(H23)
;
_olex2_submission_special_instructions 'No special instructions were received'
_oxdiff_exptl_absorpt_empirical_details
;
Empirical correction (ABSPACK) includes:
- Absorption correction using spherical harmonics
- Frame scaling
;
_oxdiff_exptl_absorpt_empirical_full_max 1.917
_oxdiff_exptl_absorpt_empirical_full_min 0.692

loop_
_space_group_symop_operation_xyz
'x, y, z'
'-x+1/2, y+1/2, -z+1/2'
'-x, -y, -z'
'x-1/2, -y-1/2, z-1/2'

loop_
_atom_site_label
_atom_site_type_symbol
_atom_site_fract_x
_atom_site_fract_y
_atom_site_fract_z
_atom_site_U_iso_or_equiv
_atom_site_adp_type
_atom_site_occupancy
_atom_site_site_symmetry_order
_atom_site_calc_flag
_atom_site_refinement_flags_posn
_atom_site_refinement_flags_adp
_atom_site_refinement_flags_occupancy
_atom_site_disorder_assembly
_atom_site_disorder_group
Tb1 Tb 0.62384(2) 0.47780(2) 0.24362(2) 0.02160(9) Uani 1 1 d . . . . .
Tb2 Tb 0.38086(2) 0.42709(2) 0.26531(2) 0.02278(9) Uani 1 1 d . . . . .
O11 O 0.6384(3) 0.5453(3) 0.33669(16) 0.0285(9) Uani 1 1 d . . . . .
O4 O 0.3687(3) 0.3643(3) 0.17164(17) 0.0320(9) Uani 1 1 d . . . . .
O8 O 0.4733(3) 0.5246(2) 0.22834(16) 0.0247(8) Uani 1 1 d . . . . .
N7 N 0.8073(4) 0.4232(3) 0.2849(3) 0.0406(14) Uani 1 1 d . . . . .
O12 O 0.6289(3) 0.5128(3) 0.15626(16) 0.0310(9) Uani 1 1 d . . . . .
O9 O 0.3739(3) 0.5553(3) 0.31171(19) 0.0374(10) Uani 1 1 d . . . . .
O10 O 0.5687(3) 0.6151(3) 0.42833(19) 0.0410(11) Uani 1 1 d . . . . .
O5 O 0.3727(3) 0.3876(3) 0.35267(17) 0.0331(10) Uani 1 1 d . . . . .
N2 N 0.3383(3) 0.2715(3) 0.26228(18) 0.0223(9) Uani 1 1 d . . . . .
O2 O 0.6320(3) 0.3473(3) 0.19919(18) 0.0337(10) Uani 1 1 d . . . . .
C33 C 0.6642(4) 0.6796(4) 0.2956(2) 0.0289(13) Uani 1 1 d . . . . .
H33A H 0.6044 0.7007 0.2990 0.035 Uiso 1 1 calc R . . . .
H33B H 0.7044 0.7287 0.2973 0.035 Uiso 1 1 calc R . . . .
O19 O 0.2632(3) 0.5097(3) 0.2026(2) 0.0408(11) Uani 1 1 d . . . . .
N8 N 0.1980(4) 0.4847(3) 0.2259(3) 0.0417(14) Uani 1 1 d . . . . .
O3 O 0.4382(3) 0.2964(3) 0.0800(2) 0.0425(11) Uani 1 1 d . . . . .
N1 N 0.5836(4) 0.2240(3) 0.1569(2) 0.0386(13) Uani 1 1 d . . . . .
H1 H 0.5648 0.1724 0.1602 0.046 Uiso 1 1 calc R . . . .
O1 O 0.5321(2) 0.3813(2) 0.28229(16) 0.0232(8) Uani 1 1 d . . . . .
C34 C 0.6878(4) 0.6795(4) 0.2038(2) 0.0253(12) Uani 1 1 d . U . . .
H34 H 0.7088 0.7345 0.2134 0.030 Uiso 1 1 calc R . . . .
O16 O 0.7883(3) 0.4809(3) 0.2483(2) 0.0490(13) Uani 1 1 d . . . . .
C15 C 0.3075(4) 0.2491(4) 0.3565(2) 0.0263(12) Uani 1 1 d . . . . .
N5 N 0.6606(3) 0.6364(3) 0.24157(17) 0.0269(11) Uani 1 1 d . U . . .
C26 C 0.4219(4) 0.6635(4) 0.2542(3) 0.0294(13) Uani 1 1 d . . . . .
C31 C 0.6392(4) 0.4992(4) 0.3883(3) 0.0335(14) Uani 1 1 d . . . . .
H31A H 0.6953 0.5107 0.4130 0.040 Uiso 1 1 calc R . . . .
H31B H 0.6359 0.4379 0.3809 0.040 Uiso 1 1 calc R . . . .
O18 O 0.2168(3) 0.4280(3) 0.2633(2) 0.0482(13) Uani 1 1 d . . . . .
N4 N 0.4182(4) 0.6798(4) 0.3527(2) 0.0404(13) Uani 1 1 d . . . . .
H4 H 0.4356 0.7318 0.3490 0.048 Uiso 1 1 calc R . . . .
C35 C 0.6901(4) 0.6529(4) 0.1466(2) 0.0254(12) Uani 1 1 d . . . . .
C27 C 0.4036(4) 0.6300(4) 0.3085(3) 0.0316(13) Uani 1 1 d . . . . .
C7 C 0.5977(4) 0.2736(4) 0.2009(3) 0.0315(13) Uani 1 1 d . . . . .
O15 O 0.7424(3) 0.3964(3) 0.3076(2) 0.0405(11) Uani 1 1 d . . . . .
O6 O 0.1937(5) 0.0747(3) 0.4525(2) 0.0661(18) Uani 1 1 d . . . . .
C36 C 0.7239(4) 0.7114(4) 0.1116(2) 0.0314(13) Uani 1 1 d . . . . .
H36 H 0.7413 0.7661 0.1246 0.038 Uiso 1 1 calc R . . . .
C25 C 0.4099(4) 0.7520(4) 0.2409(3) 0.0422(17) Uani 1 1 d . . . . .
H25 H 0.3915 0.7892 0.2667 0.051 Uiso 1 1 calc R . . . .
C40 C 0.6620(4) 0.5692(4) 0.1257(2) 0.0289(13) Uani 1 1 d . . . . .
C30 C 0.5602(5) 0.5259(4) 0.4164(3) 0.0406(16) Uani 1 1 d . . . . .
H30A H 0.5037 0.5146 0.3920 0.049 Uiso 1 1 calc R . . . .
H30B H 0.5608 0.4936 0.4505 0.049 Uiso 1 1 calc R . . . .
C32 C 0.6964(4) 0.6207(4) 0.3433(2) 0.0315(13) Uani 1 1 d . . . . .
H32A H 0.7587 0.6043 0.3430 0.038 Uiso 1 1 calc R . . . .
H32B H 0.6926 0.6490 0.3784 0.038 Uiso 1 1 calc R . . . .
O17 O 0.8835(3) 0.3926(4) 0.2959(3) 0.0677(18) Uani 1 1 d . . . . .
C14 C 0.3122(4) 0.2243(4) 0.2999(2) 0.0257(12) Uani 1 1 d . . . . .
H14 H 0.2945 0.1685 0.2897 0.031 Uiso 1 1 calc R . . . .
N3 N 0.2164(5) 0.1445(4) 0.4736(3) 0.0540(18) Uani 1 1 d . . . . .
C24 C 0.4247(4) 0.7831(4) 0.1913(3) 0.0471(19) Uani 1 1 d . . . . .
H24 H 0.4176 0.8415 0.1836 0.056 Uiso 1 1 calc R . . . .
C12 C 0.3086(4) 0.2905(4) 0.1617(2) 0.0333(14) Uani 1 1 d . . . . .
H12A H 0.3129 0.2644 0.1261 0.040 Uiso 1 1 calc R . . . .
H12B H 0.2465 0.3079 0.1618 0.040 Uiso 1 1 calc R . . . .
C13 C 0.3384(4) 0.2278(4) 0.2084(2) 0.0297(13) Uani 1 1 d . . . . .
H13A H 0.2977 0.1790 0.2053 0.036 Uiso 1 1 calc R . . . .
H13B H 0.3986 0.2069 0.2061 0.036 Uiso 1 1 calc R . . . .
C1 C 0.5520(4) 0.2982(4) 0.2947(3) 0.0301(13) Uani 1 1 d . . . . .
C16 C 0.2696(4) 0.1885(4) 0.3883(2) 0.0316(13) Uani 1 1 d . . . . .
H16 H 0.2504 0.1357 0.3729 0.038 Uiso 1 1 calc R . . . .
O20 O 0.1228(3) 0.5148(4) 0.2151(3) 0.0700(19) Uani 1 1 d . . . . .
C11 C 0.3721(4) 0.4128(4) 0.1214(2) 0.0346(14) Uani 1 1 d . . . . .
H11A H 0.3786 0.4734 0.1304 0.042 Uiso 1 1 calc R . . . .
H11B H 0.3159 0.4052 0.0959 0.042 Uiso 1 1 calc R . . . .
C22 C 0.4629(4) 0.6408(4) 0.1631(3) 0.0347(14) Uani 1 1 d . . . . .
H22 H 0.4788 0.6041 0.1361 0.042 Uiso 1 1 calc R . . . .
C6 C 0.5779(4) 0.2401(4) 0.2560(3) 0.0343(14) Uani 1 1 d . . . . .
C20 C 0.3381(4) 0.3292(4) 0.3804(2) 0.0290(13) Uani 1 1 d . . . . .
C2 C 0.5410(4) 0.2665(4) 0.3474(3) 0.0376(15) Uani 1 1 d . . . . .
H2 H 0.5273 0.3039 0.3747 0.045 Uiso 1 1 calc R . . . .
C39 C 0.6703(5) 0.5494(4) 0.0709(3) 0.0382(15) Uani 1 1 d . . . . .
H39 H 0.6510 0.4959 0.0567 0.046 Uiso 1 1 calc R . . . .
C19 C 0.3302(5) 0.3434(5) 0.4370(3) 0.0404(16) Uani 1 1 d . . . . .
H19 H 0.3527 0.3942 0.4540 0.049 Uiso 1 1 calc R . . . .
N6 N 0.7707(5) 0.7485(5) 0.0231(2) 0.059(2) Uani 1 1 d . . . . .
C28 C 0.4057(5) 0.6498(5) 0.4076(3) 0.0494(19) Uani 1 1 d . . . . .
H28A H 0.3827 0.5914 0.4047 0.059 Uiso 1 1 calc R . . . .
H28B H 0.3613 0.6857 0.4214 0.059 Uiso 1 1 calc R . . . .
C4 C 0.5722(5) 0.1226(5) 0.3195(4) 0.056(2) Uani 1 1 d . . . . .
H4A H 0.5771 0.0641 0.3272 0.067 Uiso 1 1 calc R . . . .
C8 C 0.5990(5) 0.2535(5) 0.1024(3) 0.0467(18) Uani 1 1 d . . . . .
H8A H 0.6413 0.2151 0.0887 0.056 Uiso 1 1 calc R . . . .
H8B H 0.6261 0.3102 0.1061 0.056 Uiso 1 1 calc R . . . .
C17 C 0.2606(5) 0.2074(4) 0.4425(3) 0.0372(15) Uani 1 1 d . . . . .
C21 C 0.4513(4) 0.6083(4) 0.2157(3) 0.0293(13) Uani 1 1 d . . . . .
O13 O 0.7856(5) 0.8222(4) 0.0394(2) 0.076(2) Uani 1 1 d . . . . .
C5 C 0.5863(4) 0.1537(4) 0.2687(4) 0.0482(19) Uani 1 1 d . . . . .
H5 H 0.6018 0.1157 0.2423 0.058 Uiso 1 1 calc R . . . .
O7 O 0.2019(5) 0.1652(4) 0.5203(2) 0.088(2) Uani 1 1 d . . . . .
C10 C 0.4500(5) 0.3841(4) 0.0933(3) 0.0392(15) Uani 1 1 d . . . . .
H10A H 0.4513 0.4174 0.0598 0.047 Uiso 1 1 calc R . . . .
H10B H 0.5067 0.3927 0.1181 0.047 Uiso 1 1 calc R . . . .
C9 C 0.5128(5) 0.2573(6) 0.0603(3) 0.053(2) Uani 1 1 d . . . . .
H9A H 0.5248 0.2888 0.0279 0.064 Uiso 1 1 calc R . . . .
H9B H 0.4959 0.1993 0.0484 0.064 Uiso 1 1 calc R . . . .
C3 C 0.5510(5) 0.1783(5) 0.3584(3) 0.049(2) Uani 1 1 d . . . . .
H3 H 0.5430 0.1574 0.3930 0.059 Uiso 1 1 calc R . . . .
O14 O 0.7887(5) 0.7211(5) -0.0211(2) 0.088(3) Uani 1 1 d . . . . .
C38 C 0.7058(5) 0.6064(5) 0.0372(3) 0.0451(18) Uani 1 1 d . . . . .
H38 H 0.7127 0.5910 0.0012 0.054 Uiso 1 1 calc R . . . .
C37 C 0.7315(5) 0.6882(5) 0.0580(3) 0.0385(16) Uani 1 1 d . . . . .
C18 C 0.2905(5) 0.2849(5) 0.4671(3) 0.0476(18) Uani 1 1 d . . . . .
H18 H 0.2836 0.2967 0.5037 0.057 Uiso 1 1 calc R . . . .
C23 C 0.4505(4) 0.7283(4) 0.1520(3) 0.0461(18) Uani 1 1 d . . . . .
H23 H 0.4596 0.7500 0.1177 0.055 Uiso 1 1 calc R . . . .
C29 C 0.4933(5) 0.6520(5) 0.4486(3) 0.050(2) Uani 1 1 d . . . . .
H29A H 0.5073 0.7113 0.4588 0.060 Uiso 1 1 calc R . . . .
H29B H 0.4843 0.6217 0.4821 0.060 Uiso 1 1 calc R . . . .

loop_
_atom_site_aniso_label
_atom_site_aniso_U_11
_atom_site_aniso_U_22
_atom_site_aniso_U_33
_atom_site_aniso_U_23
_atom_site_aniso_U_13
_atom_site_aniso_U_12
Tb1 0.02102(17) 0.01846(16) 0.02729(16) 0.00012(13) 0.00987(12) -0.00147(12)
Tb2 0.02149(17) 0.02016(17) 0.02860(16) 0.00031(13) 0.00986(13) -0.00209(13)
O11 0.035(2) 0.025(2) 0.0265(19) -0.0006(17) 0.0071(17) -0.0045(18)
O4 0.038(2) 0.027(2) 0.032(2) 0.0025(18) 0.0084(19) -0.0064(19)
O8 0.023(2) 0.0175(19) 0.036(2) 0.0050(17) 0.0100(17) 0.0014(15)
N7 0.032(3) 0.027(3) 0.064(4) 0.000(3) 0.010(3) -0.002(2)
O12 0.042(3) 0.028(2) 0.0262(19) -0.0031(17) 0.0158(18) -0.0073(19)
O9 0.044(3) 0.026(2) 0.047(3) -0.008(2) 0.023(2) -0.003(2)
O10 0.041(3) 0.040(3) 0.044(2) -0.013(2) 0.015(2) -0.005(2)
O5 0.041(2) 0.029(2) 0.032(2) -0.0013(18) 0.0120(19) -0.0094(19)
N2 0.019(2) 0.022(2) 0.027(2) 0.0008(19) 0.0040(18) 0.0036(18)
O2 0.039(3) 0.025(2) 0.040(2) -0.0060(19) 0.016(2) -0.0055(19)
C33 0.032(3) 0.021(3) 0.037(3) 0.001(2) 0.015(3) 0.002(2)
O19 0.028(2) 0.046(3) 0.050(3) 0.010(2) 0.010(2) 0.006(2)
N8 0.029(3) 0.024(3) 0.073(4) 0.002(3) 0.013(3) 0.002(2)
O3 0.039(3) 0.042(3) 0.048(3) -0.010(2) 0.011(2) -0.002(2)
N1 0.033(3) 0.027(3) 0.056(3) -0.014(3) 0.008(3) -0.001(2)
O1 0.0211(19) 0.0162(18) 0.0323(19) 0.0046(16) 0.0046(16) 0.0015(15)
C34 0.024(3) 0.018(3) 0.033(3) -0.003(2) 0.003(2) -0.001(2)
O16 0.027(2) 0.037(3) 0.085(4) 0.023(3) 0.015(2) 0.000(2)
C15 0.021(3) 0.031(3) 0.028(3) -0.001(2) 0.007(2) -0.002(2)
N5 0.041(3) 0.030(2) 0.0122(17) -0.0055(17) 0.0148(18) -0.017(2)
C26 0.019(3) 0.023(3) 0.045(3) -0.001(3) 0.004(3) 0.004(2)
C31 0.038(4) 0.033(3) 0.033(3) 0.006(3) 0.015(3) 0.003(3)
O18 0.022(2) 0.042(3) 0.083(4) 0.019(3) 0.014(2) -0.002(2)
N4 0.038(3) 0.030(3) 0.056(3) -0.011(3) 0.017(3) -0.003(2)
C35 0.021(3) 0.027(3) 0.027(3) 0.002(2) 0.003(2) -0.003(2)
C27 0.027(3) 0.025(3) 0.045(3) -0.004(3) 0.010(3) 0.007(2)
C7 0.023(3) 0.025(3) 0.047(4) -0.008(3) 0.008(3) 0.002(2)
O15 0.031(2) 0.041(3) 0.050(3) 0.006(2) 0.009(2) 0.007(2)
O6 0.109(5) 0.044(3) 0.052(3) 0.002(3) 0.033(3) -0.028(3)
C36 0.029(3) 0.035(3) 0.030(3) 0.005(3) 0.006(2) -0.007(3)
C25 0.031(3) 0.019(3) 0.076(5) 0.003(3) 0.005(3) -0.001(3)
C40 0.028(3) 0.031(3) 0.030(3) 0.006(3) 0.012(2) 0.002(2)
C30 0.044(4) 0.048(4) 0.035(3) 0.008(3) 0.019(3) -0.005(3)
C32 0.037(3) 0.035(3) 0.024(3) -0.008(3) 0.009(2) -0.009(3)
O17 0.023(3) 0.048(3) 0.130(6) 0.020(4) 0.007(3) 0.014(2)
C14 0.026(3) 0.024(3) 0.026(3) 0.000(2) 0.003(2) -0.005(2)
N3 0.072(5) 0.054(4) 0.041(3) 0.014(3) 0.024(3) -0.009(4)
C24 0.031(4) 0.023(3) 0.088(6) 0.018(4) 0.013(4) 0.002(3)
C12 0.037(3) 0.036(3) 0.029(3) -0.004(3) 0.012(3) -0.012(3)
C13 0.034(3) 0.031(3) 0.027(3) -0.003(3) 0.013(2) -0.009(3)
C1 0.016(3) 0.027(3) 0.046(3) 0.008(3) 0.003(2) -0.002(2)
C16 0.034(3) 0.031(3) 0.031(3) 0.000(3) 0.009(3) -0.004(3)
O20 0.028(3) 0.051(3) 0.130(6) 0.018(4) 0.012(3) 0.017(2)
C11 0.040(4) 0.037(4) 0.027(3) 0.009(3) 0.006(3) -0.001(3)
C22 0.027(3) 0.033(3) 0.046(3) 0.011(3) 0.014(3) -0.003(3)
C6 0.021(3) 0.026(3) 0.055(4) 0.001(3) 0.004(3) -0.005(2)
C20 0.026(3) 0.031(3) 0.031(3) 0.003(3) 0.008(2) 0.001(2)
C2 0.029(3) 0.038(4) 0.047(4) 0.014(3) 0.010(3) -0.003(3)
C39 0.047(4) 0.037(4) 0.032(3) -0.006(3) 0.012(3) -0.014(3)
C19 0.049(4) 0.042(4) 0.029(3) -0.007(3) 0.004(3) -0.012(3)
N6 0.072(5) 0.079(5) 0.028(3) 0.010(3) 0.011(3) -0.039(4)
C28 0.044(4) 0.055(5) 0.056(4) -0.023(4) 0.031(4) -0.004(4)
C4 0.045(4) 0.027(4) 0.097(7) 0.029(4) 0.013(4) 0.007(3)
C8 0.037(4) 0.051(4) 0.054(4) -0.018(4) 0.017(3) 0.003(3)
C17 0.046(4) 0.040(4) 0.027(3) 0.005(3) 0.010(3) -0.011(3)
C21 0.015(3) 0.020(3) 0.051(4) 0.005(3) 0.002(3) -0.001(2)
O13 0.110(6) 0.070(4) 0.053(3) 0.014(3) 0.026(4) -0.044(4)
C5 0.028(3) 0.029(4) 0.088(6) 0.009(4) 0.009(4) 0.007(3)
O7 0.155(7) 0.065(4) 0.062(4) -0.004(3) 0.071(4) -0.032(4)
C10 0.039(4) 0.043(4) 0.037(3) 0.003(3) 0.012(3) -0.005(3)
C9 0.040(4) 0.071(6) 0.049(4) -0.024(4) 0.008(3) 0.003(4)
C3 0.034(4) 0.044(4) 0.072(5) 0.034(4) 0.014(4) 0.002(3)
O14 0.111(6) 0.116(6) 0.046(3) -0.004(4) 0.038(4) -0.065(5)
C38 0.049(4) 0.064(5) 0.025(3) -0.002(3) 0.015(3) -0.010(4)
C37 0.042(4) 0.046(4) 0.027(3) 0.009(3) 0.006(3) -0.017(3)
C18 0.065(5) 0.053(5) 0.029(3) 0.002(3) 0.021(3) -0.003(4)
C23 0.029(3) 0.038(4) 0.072(5) 0.024(4) 0.011(3) -0.005(3)
C29 0.057(5) 0.055(5) 0.045(4) -0.024(4) 0.026(4) -0.003(4)

loop_
_atom_type_symbol
_atom_type_description
_atom_type_scat_dispersion_real
_atom_type_scat_dispersion_imag
_atom_type_scat_source
C C 0.0181 0.0091 'International Tables Vol C Tables 4.2.6.8 and 6.1.1.4'
H H 0.0000 0.0000 'International Tables Vol C Tables 4.2.6.8 and 6.1.1.4'
N N 0.0311 0.0180 'International Tables Vol C Tables 4.2.6.8 and 6.1.1.4'
O O 0.0492 0.0322 'International Tables Vol C Tables 4.2.6.8 and 6.1.1.4'
Tb Tb -9.1472 9.1891 'International Tables Vol C Tables 4.2.6.8 and 6.1.1.4'

loop_
_geom_angle_atom_site_label_1
_geom_angle_atom_site_label_2
_geom_angle_atom_site_label_3
_geom_angle
_geom_angle_site_symmetry_1
_geom_angle_site_symmetry_3
_geom_angle_publ_flag
O11 Tb1 Tb2 84.74(10) . . ?
O11 Tb1 N7 82.36(16) . . ?
O11 Tb1 N5 67.46(13) . . ?
O11 Tb1 O15 72.30(15) . . ?
O8 Tb1 Tb2 34.53(9) . . ?
O8 Tb1 O11 87.43(14) . . ?
O8 Tb1 N7 169.00(16) . . ?
O8 Tb1 O16 159.61(14) . . ?
O8 Tb1 N5 84.34(15) . . ?
O8 Tb1 O15 145.41(14) . . ?
N7 Tb1 Tb2 139.38(11) . . ?
O12 Tb1 Tb2 111.24(12) . . ?
O12 Tb1 O11 139.91(14) . . ?
O12 Tb1 O8 87.21(15) . . ?
O12 Tb1 N7 103.24(17) . . ?
O12 Tb1 O2 75.76(15) . . ?
O12 Tb1 O1 131.34(14) . . ?
O12 Tb1 O16 81.38(17) . . ?
O12 Tb1 N5 72.48(14) . . ?
O12 Tb1 O15 126.29(16) . . ?
O2 Tb1 Tb2 90.36(11) . . ?
O2 Tb1 O11 142.84(14) . . ?
O2 Tb1 O8 108.68(15) . . ?
O2 Tb1 N7 77.68(16) . . ?
O2 Tb1 O1 72.70(14) . . ?
O2 Tb1 O16 84.89(16) . . ?
O2 Tb1 N5 144.96(14) . . ?
O2 Tb1 O15 76.24(16) . . ?
O1 Tb1 Tb2 34.91(9) . . ?
O1 Tb1 O11 82.83(13) . . ?
O1 Tb1 O8 69.43(13) . . ?
O1 Tb1 N7 105.05(14) . . ?
O1 Tb1 O16 130.40(14) . . ?
O1 Tb1 N5 141.22(14) . . ?
O1 Tb1 O15 80.23(14) . . ?
O16 Tb1 Tb2 165.02(11) . . ?
O16 Tb1 O11 90.48(17) . . ?
O16 Tb1 N7 25.64(15) . . ?
O16 Tb1 N5 76.14(16) . . ?
O16 Tb1 O15 51.25(15) . . ?
N5 Tb1 Tb2 114.65(12) . . ?
N5 Tb1 N7 95.44(16) . . ?
O15 Tb1 Tb2 113.81(11) . . ?
O15 Tb1 N7 25.74(15) . . ?
O15 Tb1 N5 111.65(16) . . ?
O4 Tb2 Tb1 83.43(10) . . ?
O4 Tb2 N2 66.89(14) . . ?
O4 Tb2 O19 72.41(15) . . ?
O4 Tb2 N8 83.73(16) . . ?
O8 Tb2 Tb1 34.75(9) . . ?
O8 Tb2 O4 82.04(14) . . ?
O8 Tb2 N2 141.56(14) . . ?
O8 Tb2 O19 80.50(14) . . ?
O8 Tb2 N8 105.13(15) . . ?
O8 Tb2 O1 69.39(13) . . ?
O8 Tb2 O18 130.22(14) . . ?
O9 Tb2 Tb1 90.47(11) . . ?
O9 Tb2 O4 142.77(15) . . ?
O9 Tb2 O8 72.67(14) . . ?
O9 Tb2 N2 145.21(15) . . ?
O9 Tb2 O19 76.75(17) . . ?
O9 Tb2 N8 77.26(17) . . ?
O9 Tb2 O1 107.13(15) . . ?
O9 Tb2 O18 83.14(17) . . ?
O5 Tb2 Tb1 112.60(11) . . ?
O5 Tb2 O4 139.90(15) . . ?
O5 Tb2 O8 132.26(15) . . ?
O5 Tb2 O9 75.99(16) . . ?
O5 Tb2 N2 73.11(15) . . ?
O5 Tb2 O19 125.59(16) . . ?
O5 Tb2 N8 101.91(17) . . ?
O5 Tb2 O1 87.00(15) . . ?
O5 Tb2 O18 79.19(17) . . ?
N2 Tb2 Tb1 115.93(10) . . ?
N2 Tb2 N8 93.79(15) . . ?
O19 Tb2 Tb1 113.76(11) . . ?
O19 Tb2 N2 109.15(15) . . ?
O19 Tb2 N8 25.84(15) . . ?
N8 Tb2 Tb1 139.31(12) . . ?
O1 Tb2 Tb1 34.65(9) . . ?
O1 Tb2 O4 88.21(14) . . ?
O1 Tb2 N2 86.93(13) . . ?
O1 Tb2 O19 146.24(14) . . ?
O1 Tb2 N8 170.89(16) . . ?
O1 Tb2 O18 160.36(14) . . ?
O18 Tb2 Tb1 164.89(11) . . ?
O18 Tb2 O4 93.37(17) . . ?
O18 Tb2 N2 75.78(15) . . ?
O18 Tb2 O19 51.45(15) . . ?
O18 Tb2 N8 25.70(16) . . ?
C31 O11 Tb1 124.9(3) . . ?
C31 O11 C32 112.5(4) . . ?
C32 O11 Tb1 114.1(3) . . ?
C12 O4 Tb2 114.8(3) . . ?
C11 O4 Tb2 124.7(4) . . ?
C11 O4 C12 112.1(4) . . ?
Tb2 O8 Tb1 110.72(15) . . ?
C21 O8 Tb1 121.6(3) . . ?
C21 O8 Tb2 124.8(3) . . ?
O16 N7 Tb1 56.9(3) . . ?
O15 N7 Tb1 59.6(3) . . ?
O15 N7 O16 116.1(5) . . ?
O17 N7 Tb1 170.9(5) . . ?
O17 N7 O16 121.6(6) . . ?
O17 N7 O15 122.3(6) . . ?
C40 O12 Tb1 142.5(4) . . ?
C27 O9 Tb2 136.8(4) . . ?
C30 O10 C29 114.5(5) . . ?
C20 O5 Tb2 141.2(4) . . ?
C14 N2 Tb2 129.7(4) . . ?
C14 N2 C13 114.5(5) . . ?
C13 N2 Tb2 115.8(3) . . ?
C7 O2 Tb1 136.9(4) . . ?
N5 C33 C32 112.0(5) . . ?
N8 O19 Tb2 95.1(4) . . ?
O19 N8 Tb2 59.1(3) . . ?
O18 N8 Tb2 57.1(3) . . ?
O18 N8 O19 115.9(5) . . ?
O20 N8 Tb2 172.2(6) . . ?
O20 N8 O19 122.8(6) . . ?
O20 N8 O18 121.2(6) . . ?
C10 O3 C9 114.5(6) . . ?
C7 N1 C8 122.1(6) . . ?
Tb1 O1 Tb2 110.44(14) . . ?
C1 O1 Tb1 125.6(3) . . ?
C1 O1 Tb2 120.2(3) . . ?
N5 C34 C35 127.4(5) . . ?
N7 O16 Tb1 97.5(4) . . ?
C16 C15 C14 115.7(5) . . ?
C16 C15 C20 120.0(5) . . ?
C20 C15 C14 124.3(5) . . ?
C33 N5 Tb1 113.9(3) . . ?
C34 N5 Tb1 129.2(4) . . ?
C34 N5 C33 116.2(5) . . ?
C25 C26 C27 120.6(6) . . ?
C21 C26 C27 120.4(5) . . ?
C21 C26 C25 119.0(6) . . ?
O11 C31 C30 111.0(5) . . ?
N8 O18 Tb2 97.2(4) . . ?
C27 N4 C28 122.3(6) . . ?
C36 C35 C34 117.6(5) . . ?
C36 C35 C40 119.3(5) . . ?
C40 C35 C34 123.0(5) . . ?
O9 C27 C26 120.0(6) . . ?
O9 C27 N4 120.6(6) . . ?
N4 C27 C26 119.4(6) . . ?
O2 C7 N1 121.4(6) . . ?
O2 C7 C6 118.9(5) . . ?
N1 C7 C6 119.6(6) . . ?
N7 O15 Tb1 94.7(4) . . ?
C37 C36 C35 120.1(6) . . ?
C24 C25 C26 121.3(7) . . ?
O12 C40 C35 121.8(5) . . ?
O12 C40 C39 119.9(6) . . ?
C39 C40 C35 118.2(5) . . ?
O10 C30 C31 108.0(5) . . ?
O11 C32 C33 107.2(5) . . ?
N2 C14 C15 126.5(5) . . ?
O6 N3 C17 119.7(6) . . ?
O6 N3 O7 122.6(6) . . ?
O7 N3 C17 117.7(7) . . ?
C25 C24 C23 120.1(6) . . ?
O4 C12 C13 106.5(5) . . ?
N2 C13 C12 109.2(5) . . ?
O1 C1 C6 122.8(6) . . ?
O1 C1 C2 118.9(6) . . ?
C6 C1 C2 118.1(6) . . ?
C17 C16 C15 119.8(6) . . ?
O4 C11 C10 111.3(5) . . ?
C23 C22 C21 119.5(7) . . ?
C1 C6 C7 119.2(6) . . ?
C5 C6 C7 120.7(7) . . ?
C5 C6 C1 120.1(7) . . ?
O5 C20 C15 122.4(5) . . ?
O5 C20 C19 120.0(6) . . ?
C19 C20 C15 117.5(6) . . ?
C3 C2 C1 119.4(7) . . ?
C38 C39 C40 122.1(6) . . ?
C18 C19 C20 122.0(6) . . ?
O13 N6 O14 123.8(6) . . ?
O13 N6 C37 119.1(6) . . ?
O14 N6 C37 117.1(7) . . ?
N4 C28 C29 111.8(6) . . ?
C3 C4 C5 119.2(7) . . ?
N1 C8 C9 112.6(6) . . ?
C16 C17 N3 118.4(6) . . ?
C16 C17 C18 121.5(6) . . ?
C18 C17 N3 120.1(6) . . ?
O8 C21 C26 121.7(6) . . ?
O8 C21 C22 119.0(6) . . ?
C26 C21 C22 119.2(6) . . ?
C4 C5 C6 121.5(8) . . ?
O3 C10 C11 108.2(5) . . ?
O3 C9 C8 114.9(6) . . ?
C4 C3 C2 121.5(7) . . ?
C39 C38 C37 118.8(6) . . ?
C36 C37 N6 119.3(6) . . ?
C36 C37 C38 121.4(6) . . ?
C38 C37 N6 119.2(6) . . ?
C19 C18 C17 119.1(6) . . ?
C24 C23 C22 120.8(7) . . ?
O10 C29 C28 114.5(5) . . ?

loop_
_geom_bond_atom_site_label_1
_geom_bond_atom_site_label_2
_geom_bond_distance
_geom_bond_site_symmetry_2
_geom_bond_publ_flag
Tb1 Tb2 3.8477(5) . ?
Tb1 O11 2.475(4) . ?
Tb1 O8 2.345(4) . ?
Tb1 N7 2.902(6) . ?
Tb1 O12 2.208(4) . ?
Tb1 O2 2.313(4) . ?
Tb1 O1 2.335(4) . ?
Tb1 O16 2.452(5) . ?
Tb1 N5 2.531(5) . ?
Tb1 O15 2.511(4) . ?
Tb2 O4 2.460(4) . ?
Tb2 O8 2.332(4) . ?
Tb2 O9 2.303(4) . ?
Tb2 O5 2.236(4) . ?
Tb2 N2 2.502(5) . ?
Tb2 O19 2.498(4) . ?
Tb2 N8 2.899(6) . ?
Tb2 O1 2.350(4) . ?
Tb2 O18 2.454(4) . ?
O11 C31 1.445(7) . ?
O11 C32 1.453(7) . ?
O4 C12 1.456(7) . ?
O4 C11 1.446(7) . ?
O8 C21 1.366(7) . ?
N7 O16 1.266(7) . ?
N7 O15 1.264(7) . ?
N7 O17 1.228(7) . ?
O12 C40 1.299(7) . ?
O9 C27 1.252(7) . ?
O10 C30 1.419(8) . ?
O10 C29 1.427(8) . ?
O5 C20 1.289(7) . ?
N2 C14 1.283(7) . ?
N2 C13 1.477(7) . ?
O2 C7 1.260(7) . ?
C33 N5 1.471(7) . ?
C33 C32 1.497(8) . ?
O19 N8 1.269(7) . ?
N8 O18 1.267(7) . ?
N8 O20 1.210(7) . ?
O3 C10 1.407(8) . ?
O3 C9 1.422(8) . ?
N1 C7 1.311(8) . ?
N1 C8 1.456(9) . ?
O1 C1 1.351(7) . ?
C34 N5 1.257(7) . ?
C34 C35 1.458(7) . ?
C15 C14 1.443(7) . ?
C15 C16 1.397(8) . ?
C15 C20 1.419(8) . ?
C26 C27 1.485(9) . ?
C26 C25 1.419(8) . ?
C26 C21 1.395(8) . ?
C31 C30 1.518(8) . ?
N4 C27 1.315(8) . ?
N4 C28 1.456(9) . ?
C35 C36 1.396(8) . ?
C35 C40 1.435(8) . ?
C7 C6 1.511(9) . ?
O6 N3 1.227(8) . ?
C36 C37 1.376(8) . ?
C25 C24 1.352(10) . ?
C40 C39 1.395(8) . ?
N3 C17 1.459(8) . ?
N3 O7 1.234(8) . ?
C24 C23 1.382(11) . ?
C12 C13 1.509(8) . ?
C1 C6 1.403(9) . ?
C1 C2 1.409(8) . ?
C16 C17 1.380(8) . ?
C11 C10 1.512(9) . ?
C22 C21 1.412(8) . ?
C22 C23 1.395(9) . ?
C6 C5 1.381(9) . ?
C20 C19 1.419(8) . ?
C2 C3 1.403(9) . ?
C39 C38 1.372(9) . ?
C19 C18 1.366(9) . ?
N6 O13 1.222(9) . ?
N6 O14 1.227(9) . ?
N6 C37 1.453(8) . ?
C28 C29 1.518(10) . ?
C4 C5 1.376(11) . ?
C4 C3 1.356(11) . ?
C8 C9 1.517(9) . ?
C17 C18 1.388(10) . ?
C38 C37 1.402(10) . ?
